data_4107116
loop_
_publ_author_name
'Chi Yang'
'Ushasree Kaipa'
'Qian Zhang Mather'
'Xiaoping Wang'
'Vladimir Nesterov'
'Augustin F. Venero'
'Mohammad A. Omary'

_publ_section_title
;
 Fluorous Metal-Organic Frameworks with Superior Adsorption and
 Hydrophobic Properties toward Oil Spill Cleanup and Hydrocarbon Storage
;
_journal_name_full 'Journal of the American Chemical Society'
_journal_page_first 18094
_journal_page_last 18097
_journal_paper_doi 10.1021/ja208408n
_journal_volume 133
_journal_year 2011
_chemical_formula_moiety 'C24 Ag6 F36 N18, 2(C7 H8)'
_chemical_formula_sum 'C38 H16 Ag6 F36 N18'
_chemical_formula_weight 2055.91
_chemical_name_common FMOF-1,2toluene
_chemical_name_systematic
; 
 ? 
;
_space_group_IT_number 122
_symmetry_cell_setting tetragonal
_symmetry_space_group_name_Hall 'I -4 2bw'
_symmetry_space_group_name_H-M 'I -4 2 d'
_atom_sites_solution_hydrogens geom
_atom_sites_solution_primary direct
_atom_sites_solution_secondary difmap
_audit_creation_method SHELXL-97
_cell_angle_alpha 90.00
_cell_angle_beta 90.00
_cell_angle_gamma 90.00
_cell_formula_units_Z 4
_cell_length_a 13.3664(7)
_cell_length_b 13.3664(7)
_cell_length_c 39.316(4)
_cell_measurement_reflns_used 8466
_cell_measurement_temperature 100(2)
_cell_measurement_theta_max 25.25
_cell_measurement_theta_min 2.38
_cell_volume 7024.2(9)
_computing_cell_refinement 'Bruker APEX2'
_computing_data_collection 'Bruker APEX2'
_computing_data_reduction 'Bruker APEX2'
_computing_structure_refinement 'SHELXL-97 (Sheldrick, 1997)'
_computing_structure_solution 'SHELXS-97 (Sheldrick, 1990)'
_diffrn_ambient_temperature 100(2)
_diffrn_measured_fraction_theta_full 0.996
_diffrn_measured_fraction_theta_max 0.996
_diffrn_measurement_device_type 'Bruker SMART APEX II CCD'
_diffrn_measurement_method '\w scans'
_diffrn_radiation_monochromator graphite
_diffrn_radiation_source 'fine-focus sealed tube'
_diffrn_radiation_type MoK\a
_diffrn_radiation_wavelength 0.71073
_diffrn_reflns_av_R_equivalents 0.0453
_diffrn_reflns_av_sigmaI/netI 0.0210
_diffrn_reflns_limit_h_max 16
_diffrn_reflns_limit_h_min -16
_diffrn_reflns_limit_k_max 16
_diffrn_reflns_limit_k_min -16
_diffrn_reflns_limit_l_max 48
_diffrn_reflns_limit_l_min -48
_diffrn_reflns_number 37904
_diffrn_reflns_theta_full 25.76
_diffrn_reflns_theta_max 25.76
_diffrn_reflns_theta_min 1.61
_exptl_absorpt_coefficient_mu 1.777
_exptl_absorpt_correction_T_max 0.7473
_exptl_absorpt_correction_T_min 0.6473
_exptl_absorpt_correction_type numerical
_exptl_absorpt_process_details SADABS
_exptl_crystal_colour colorless
_exptl_crystal_density_diffrn 1.944
_exptl_crystal_description block
_exptl_crystal_F_000 3904
_exptl_crystal_size_max 0.27
_exptl_crystal_size_mid 0.20
_exptl_crystal_size_min 0.17
_refine_diff_density_max 0.914
_refine_diff_density_min -0.423
_refine_diff_density_rms 0.121
_refine_ls_abs_structure_details 'Flack H D (1983), Acta Cryst. A39, 876-881'
_refine_ls_abs_structure_Flack -0.04(7)
_refine_ls_extinction_method none
_refine_ls_goodness_of_fit_ref 1.097
_refine_ls_hydrogen_treatment constr
_refine_ls_matrix_type full
_refine_ls_number_parameters 209
_refine_ls_number_reflns 3381
_refine_ls_number_restraints 14
_refine_ls_restrained_S_all 1.095
_refine_ls_R_factor_all 0.0621
_refine_ls_R_factor_gt 0.0460
_refine_ls_shift/su_max 0.001
_refine_ls_shift/su_mean 0.000
_refine_ls_structure_factor_coef Fsqd
_refine_ls_weighting_details 'calc w=1/[\s^2^(Fo^2^)+(0.0856P)^2^+27.6842P] where P=(Fo^2^+2Fc^2^)/3'
_refine_ls_weighting_scheme calc
_refine_ls_wR_factor_gt 0.1261
_refine_ls_wR_factor_ref 0.1558
_reflns_number_gt 2856
_reflns_number_total 3381
_reflns_threshold_expression >2sigma(I)
_cod_data_source_file ja208408n_si_002_1.cif
_cod_data_source_block FMOF-1.2toluene
_cod_original_cell_volume 7024.3(9)
_cod_database_code 4107116

loop_
_symmetry_equiv_pos_as_xyz
'x, y, z'
'-x, -y, z'
'y, -x, -z'
'-y, x, -z'
'-x+1/2, y, -z+3/4'
'x+1/2, -y, -z+3/4'
'-y+1/2, -x, z+3/4'
'y+1/2, x, z+3/4'
'x+1/2, y+1/2, z+1/2'
'-x+1/2, -y+1/2, z+1/2'
'y+1/2, -x+1/2, -z+1/2'
'-y+1/2, x+1/2, -z+1/2'
'-x+1, y+1/2, -z+5/4'
'x+1, -y+1/2, -z+5/4'
'-y+1, -x+1/2, z+5/4'
'y+1, x+1/2, z+5/4'

loop_
_atom_site_label
_atom_site_type_symbol
_atom_site_fract_x
_atom_site_fract_y
_atom_site_fract_z
_atom_site_U_iso_or_equiv
_atom_site_adp_type
_atom_site_occupancy
_atom_site_symmetry_multiplicity
_atom_site_calc_flag
_atom_site_refinement_flags
_atom_site_disorder_assembly
_atom_site_disorder_group
Ag1 Ag 1.0000 0.5000 0.09773(2) 0.0617(2) Uani 1 2 d S . .
Ag2 Ag 0.86048(6) 0.38281(6) 0.244608(19) 0.0752(3) Uani 1 1 d . . .
N1 N 1.0000 0.5000 0.1541(2) 0.062(2) Uani 1 2 d S . .
N2 N 0.9516(6) 0.5182(6) 0.20765(19) 0.0664(17) Uani 1 1 d . . .
N3 N 1.0065(6) 0.6330(5) 0.06198(17) 0.0678(16) Uani 1 1 d . . .
N4 N 0.9629(6) 0.7434(6) 0.02270(19) 0.0700(18) Uani 1 1 d . . .
N5 N 1.0597(6) 0.7615(6) 0.03069(19) 0.0688(18) Uani 1 1 d . . .
C1 C 0.9293(7) 0.5278(7) 0.1757(2) 0.069(2) Uani 1 1 d . . .
C2 C 0.8302(8) 0.5729(9) 0.1645(3) 0.077(3) Uani 1 1 d . . .
C3 C 0.9361(7) 0.6683(7) 0.0412(3) 0.068(2) Uani 1 1 d . . .
C4 C 1.0823(8) 0.6952(7) 0.0536(3) 0.071(2) Uani 1 1 d . . .
C5 C 1.1841(9) 0.6914(9) 0.0692(4) 0.091(3) Uani 1 1 d . . .
C6 C 0.8330(9) 0.6230(9) 0.0396(3) 0.092(3) Uani 1 1 d . . .
F1 F 0.8426(6) 0.6639(7) 0.1520(3) 0.129(3) Uani 1 1 d . . .
F2 F 0.7893(5) 0.5205(7) 0.14024(16) 0.112(3) Uani 1 1 d D . .
F3 F 0.7684(5) 0.5849(8) 0.18927(18) 0.122(3) Uani 1 1 d . . .
F4 F 1.2125(7) 0.7810(5) 0.0803(3) 0.132(3) Uani 1 1 d . . .
F5 F 1.2542(6) 0.6704(9) 0.0458(2) 0.140(3) Uani 1 1 d . . .
F6 F 1.1951(5) 0.6244(6) 0.09181(19) 0.107(2) Uani 1 1 d . . .
F9 F 0.7706(5) 0.6740(6) 0.0214(2) 0.114(3) Uani 1 1 d . . .
F8 F 0.8369(7) 0.5299(6) 0.0263(3) 0.147(3) Uani 1 1 d . . .
F7 F 0.7966(6) 0.6076(9) 0.0693(2) 0.148(4) Uani 1 1 d . . .
C8S C 0.500(3) -0.120(2) 0.0843(9) 0.150 Uiso 0.25 1 d PGD A -1
C9S C 0.441(4) -0.116(3) 0.0551(10) 0.150 Uiso 0.25 1 d PGD A -1
H9SA H 0.4065 -0.1737 0.0475 0.180 Uiso 0.25 1 calc PR A -1
C10S C 0.433(3) -0.027(3) 0.0370(10) 0.150 Uiso 0.25 1 d PGD A -1
H10A H 0.3925 -0.0238 0.0171 0.180 Uiso 0.25 1 calc PR A -1
C11S C 0.483(4) 0.058(3) 0.0481(12) 0.150 Uiso 0.25 1 d PGD A -1
H11A H 0.4772 0.1192 0.0358 0.180 Uiso 0.25 1 calc PR A -1
C12S C 0.542(4) 0.054(3) 0.0773(13) 0.150 Uiso 0.25 1 d PGD A -1
H12A H 0.5759 0.1123 0.0849 0.180 Uiso 0.25 1 calc PR A -1
C13S C 0.550(3) -0.035(3) 0.0954(11) 0.150 Uiso 0.25 1 d PGD A -1
H13A H 0.5899 -0.0375 0.1153 0.180 Uiso 0.25 1 calc PR A -1
C14S C 0.506(5) -0.214(3) 0.1043(12) 0.150 Uiso 0.25 1 d PD A -1
H14A H 0.4695 -0.2673 0.0923 0.225 Uiso 0.25 1 calc PR A -1
H14B H 0.4753 -0.2037 0.1267 0.225 Uiso 0.25 1 calc PR A -1
H14C H 0.5758 -0.2334 0.1070 0.225 Uiso 0.25 1 calc PR A -1
C1S C 0.514(3) 0.724(2) 0.0685(8) 0.150 Uiso 0.25 1 d PGD B -1
C2S C 0.492(3) 0.625(3) 0.0604(8) 0.150 Uiso 0.25 1 d PGD B -1
H2SA H 0.4516 0.6107 0.0411 0.180 Uiso 0.25 1 calc PR B -1
C3S C 0.528(3) 0.548(2) 0.0805(10) 0.150 Uiso 0.25 1 d PGD B -1
H3SA H 0.5133 0.4806 0.0749 0.180 Uiso 0.25 1 calc PR B -1
C4S C 0.587(2) 0.570(2) 0.1087(10) 0.150 Uiso 0.25 1 d PGD B -1
H4SA H 0.6123 0.5167 0.1224 0.180 Uiso 0.25 1 calc PR B -1
C5S C 0.609(2) 0.668(2) 0.1168(10) 0.150 Uiso 0.25 1 d PGD B -1
H5SA H 0.6496 0.6830 0.1361 0.180 Uiso 0.25 1 calc PR B -1
C6S C 0.573(3) 0.746(2) 0.0967(10) 0.150 Uiso 0.25 1 d PGD B -1
H6SA H 0.5879 0.8131 0.1023 0.180 Uiso 0.25 1 calc PR B -1
C7S C 0.472(4) 0.807(3) 0.0475(11) 0.150 Uiso 0.25 1 d PD B -1
H7SA H 0.4319 0.7791 0.0290 0.225 Uiso 0.25 1 calc PR B -1
H7SB H 0.5271 0.8467 0.0380 0.225 Uiso 0.25 1 calc PR B -1
H7SC H 0.4301 0.8499 0.0618 0.225 Uiso 0.25 1 calc PR B -1

loop_
_atom_site_aniso_label
_atom_site_aniso_U_11
_atom_site_aniso_U_22
_atom_site_aniso_U_33
_atom_site_aniso_U_23
_atom_site_aniso_U_13
_atom_site_aniso_U_12
Ag1 0.0591(5) 0.0636(5) 0.0623(5) 0.000 0.000 0.0015(4)
Ag2 0.0756(4) 0.0780(4) 0.0722(4) -0.0087(3) 0.0109(3) 0.0043(3)
N1 0.045(4) 0.069(5) 0.071(6) 0.000 0.000 0.008(5)
N2 0.062(4) 0.067(5) 0.070(4) 0.003(3) 0.004(3) 0.007(3)
N3 0.076(4) 0.053(4) 0.074(4) -0.001(3) -0.017(4) -0.007(4)
N4 0.074(4) 0.065(4) 0.072(4) 0.007(4) -0.010(3) -0.011(3)
N5 0.074(5) 0.060(4) 0.072(4) 0.013(3) -0.001(4) -0.002(3)
C1 0.068(5) 0.073(6) 0.067(5) 0.003(4) 0.007(4) 0.003(4)
C2 0.074(6) 0.083(6) 0.073(6) 0.001(5) -0.002(5) 0.017(5)
C3 0.065(5) 0.062(5) 0.077(5) 0.001(4) -0.011(4) -0.010(4)
C4 0.073(6) 0.061(5) 0.080(6) -0.006(4) -0.004(5) -0.006(4)
C5 0.080(7) 0.072(6) 0.122(10) 0.014(6) -0.020(6) -0.017(5)
C6 0.079(7) 0.084(7) 0.114(9) 0.015(6) -0.031(6) -0.024(6)
F1 0.102(5) 0.111(6) 0.175(8) 0.020(6) -0.035(5) 0.028(4)
F2 0.070(3) 0.163(7) 0.103(4) -0.039(5) -0.020(3) 0.037(4)
F3 0.078(4) 0.198(9) 0.091(4) -0.017(5) 0.007(3) 0.043(5)
F4 0.130(6) 0.073(4) 0.193(8) 0.014(5) -0.074(6) -0.019(4)
F5 0.081(5) 0.197(10) 0.141(7) 0.030(7) 0.000(5) -0.001(6)
F6 0.088(4) 0.105(5) 0.127(5) 0.037(4) -0.039(4) -0.018(4)
F9 0.080(4) 0.109(5) 0.152(6) 0.044(4) -0.047(4) -0.018(3)
F8 0.119(6) 0.095(5) 0.228(10) -0.001(6) -0.065(7) -0.032(4)
F7 0.082(5) 0.225(12) 0.137(7) 0.070(7) -0.020(4) -0.054(6)

loop_
_atom_type_symbol
_atom_type_description
_atom_type_scat_dispersion_real
_atom_type_scat_dispersion_imag
_atom_type_scat_source
C C 0.0033 0.0016 'International Tables Vol C Tables 4.2.6.8 and 6.1.1.4'
N N 0.0061 0.0033 'International Tables Vol C Tables 4.2.6.8 and 6.1.1.4'
F F 0.0171 0.0103 'International Tables Vol C Tables 4.2.6.8 and 6.1.1.4'
Ag Ag -0.8971 1.1015 'International Tables Vol C Tables 4.2.6.8 and 6.1.1.4'
H H 0.0000 0.0000 'International Tables Vol C Tables 4.2.6.8 and 6.1.1.4'

loop_
_geom_angle_atom_site_label_1
_geom_angle_atom_site_label_2
_geom_angle_atom_site_label_3
_geom_angle
_geom_angle_site_symmetry_1
_geom_angle_site_symmetry_3
N1 Ag1 N3 128.29(17) . .
N1 Ag1 N3 128.29(17) . 2_765
N3 Ag1 N3 103.4(3) . 2_765
N5 Ag2 N4 160.3(3) 13_644 16_444
N5 Ag2 N2 91.9(3) 13_644 .
N4 Ag2 N2 105.9(3) 16_444 .
N5 Ag2 Ag2 87.2(2) 13_644 11_455
N4 Ag2 Ag2 73.4(2) 16_444 11_455
N2 Ag2 Ag2 143.30(17) . 11_455
N5 Ag2 N2 157.9(2) 13_644 12
N4 Ag2 N2 28.8(2) 16_444 12
N2 Ag2 N2 79.56(15) . 12
Ag2 Ag2 N2 87.68(2) 11_455 12
N5 Ag2 Ag2 125.8(2) 13_644 2_565
N4 Ag2 Ag2 39.4(2) 16_444 2_565
N2 Ag2 Ag2 111.54(16) . 2_565
Ag2 Ag2 Ag2 45.0 11_455 2_565
N2 Ag2 Ag2 43.13(2) 12 2_565
C1 N1 Ag1 130.0(5) 2_765 .
C1 N1 Ag1 130.0(5) . .
C1 N2 N2 104.5(5) . 2_765
C1 N2 Ag2 119.9(6) . .
N2 N2 Ag2 101.0(6) 2_765 .
C3 N3 C4 99.4(7) . .
C3 N3 Ag1 129.1(6) . .
C4 N3 Ag1 131.4(6) . .
C3 N4 N5 105.9(8) . .
C3 N4 Ag2 134.7(7) . 8_554
N5 N4 Ag2 117.1(6) . 8_554
C4 N5 N4 105.2(8) . .
C4 N5 Ag2 135.2(7) . 13_654
N4 N5 Ag2 119.7(6) . 13_654
N2 C1 N1 115.5(8) . .
N2 C1 C2 121.3(8) . .
N1 C1 C2 123.1(9) . .
F3 C2 F2 110.6(10) . .
F3 C2 F1 104.4(10) . .
F2 C2 F1 105.8(9) . .
F3 C2 C1 112.9(9) . .
F2 C2 C1 111.4(9) . .
F1 C2 C1 111.3(10) . .
N4 C3 N3 115.1(8) . .
N4 C3 C6 122.8(9) . .
N3 C3 C6 122.1(8) . .
N5 C4 N3 114.4(9) . .
N5 C4 C5 121.3(9) . .
N3 C4 C5 124.3(9) . .
F6 C5 F4 111.8(11) . .
F6 C5 F5 104.5(11) . .
F4 C5 F5 102.3(11) . .
F6 C5 C4 114.6(10) . .
F4 C5 C4 111.4(10) . .
F5 C5 C4 111.3(10) . .
F7 C6 F9 110.2(12) . .
F7 C6 F8 102.6(11) . .
F9 C6 F8 107.2(9) . .
F7 C6 C3 111.9(9) . .
F9 C6 C3 113.7(9) . .
F8 C6 C3 110.5(10) . .
C9S C8S C13S 120.0 . .
C9S C8S C14S 119.98(6) . .
C13S C8S C14S 119.98(6) . .
C8S C9S C10S 120.0 . .
C8S C9S H9SA 120.0 . .
C10S C9S H9SA 120.0 . .
C11S C10S C9S 120.0 . .
C11S C10S H10A 120.0 . .
C9S C10S H10A 120.0 . .
C12S C11S C10S 120.0 . .
C12S C11S H11A 120.0 . .
C10S C11S H11A 120.0 . .
C13S C12S C11S 120.0 . .
C13S C12S H12A 120.0 . .
C11S C12S H12A 120.0 . .
C12S C13S C8S 120.0 . .
C12S C13S H13A 120.0 . .
C8S C13S H13A 120.0 . .
C8S C14S H14A 109.5 . .
C8S C14S H14B 109.5 . .
H14A C14S H14B 109.5 . .
C8S C14S H14C 109.5 . .
H14A C14S H14C 109.5 . .
H14B C14S H14C 109.5 . .
C2S C1S C6S 120.0 . .
C2S C1S C7S 119.99(5) . .
C6S C1S C7S 119.98(5) . .
C1S C2S C3S 120.0 . .
C1S C2S H2SA 120.0 . .
C3S C2S H2SA 120.0 . .
C2S C3S C4S 120.0 . .
C2S C3S H3SA 120.0 . .
C4S C3S H3SA 120.0 . .
C3S C4S C5S 120.0 . .
C3S C4S H4SA 120.0 . .
C5S C4S H4SA 120.0 . .
C6S C5S C4S 120.0 . .
C6S C5S H5SA 120.0 . .
C4S C5S H5SA 120.0 . .
C5S C6S C1S 120.0 . .
C5S C6S H6SA 120.0 . .
C1S C6S H6SA 120.0 . .
C1S C7S H7SA 109.5 . .
C1S C7S H7SB 109.5 . .
H7SA C7S H7SB 109.5 . .
C1S C7S H7SC 109.5 . .
H7SA C7S H7SC 109.5 . .
H7SB C7S H7SC 109.5 . .

loop_
_geom_bond_atom_site_label_1
_geom_bond_atom_site_label_2
_geom_bond_distance
_geom_bond_site_symmetry_2
Ag1 N1 2.215(10) .
Ag1 N3 2.268(7) .
Ag1 N3 2.268(7) 2_765
Ag2 N5 2.181(7) 13_644
Ag2 N4 2.195(8) 16_444
Ag2 N2 2.621(8) .
N1 C1 1.326(11) 2_765
N1 C1 1.326(11) .
N2 C1 1.296(12) .
N2 N2 1.383(15) 2_765
N3 C3 1.331(12) .
N3 C4 1.351(13) .
N4 C3 1.292(12) .
N4 N5 1.352(11) .
N4 Ag2 2.195(8) 8_554
N5 C4 1.300(13) .
N5 Ag2 2.181(7) 13_654
C1 C2 1.521(14) .
C2 F3 1.286(12) .
C2 F2 1.304(13) .
C2 F1 1.323(14) .
C3 C6 1.507(14) .
C4 C5 1.493(15) .
C5 F6 1.270(13) .
C5 F4 1.329(14) .
C5 F5 1.344(16) .
C6 F7 1.282(15) .
C6 F9 1.293(12) .
C6 F8 1.351(15) .
C8S C9S 1.3900 .
C8S C13S 1.3900 .
C8S C14S 1.4900(10) .
C9S C10S 1.3900 .
C9S H9SA 0.9500 .
C10S C11S 1.3900 .
C10S H10A 0.9500 .
C11S C12S 1.3900 .
C11S H11A 0.9500 .
C12S C13S 1.3900 .
C12S H12A 0.9500 .
C13S H13A 0.9500 .
C14S H14A 0.9800 .
C14S H14B 0.9800 .
C14S H14C 0.9800 .
C1S C2S 1.3900 .
C1S C6S 1.3900 .
C1S C7S 1.4899(10) .
C2S C3S 1.3900 .
C2S H2SA 0.9500 .
C3S C4S 1.3900 .
C3S H3SA 0.9500 .
C4S C5S 1.3900 .
C4S H4SA 0.9500 .
C5S C6S 1.3900 .
C5S H5SA 0.9500 .
C6S H6SA 0.9500 .
C7S H7SA 0.9800 .
C7S H7SB 0.9800 .
C7S H7SC 0.9800 .
